data_7200219
loop_
_publ_author_name
'Skovsgaard, Signe'
'Bond, Andrew D.'

_publ_section_title
;
 Co-crystallisation of benzoic acid derivatives with N-containing bases in
 solution and by mechanical grinding: stoichiometric variants,
 polymorphism and twinning
;
_journal_coden_ASTM CRECF4
_journal_issue 3
_journal_name_full CrystEngComm
_journal_page_first 444
_journal_page_last 453
_journal_paper_doi 10.1039/b810660f
_journal_volume 11
_journal_year 2009
_chemical_formula_moiety 'C6 H14 N2 2+, 2(C7 H5 O2 -)'
_chemical_formula_sum 'C20 H24 N2 O4'
_chemical_formula_weight 356.41
_space_group_IT_number 61
_symmetry_cell_setting orthorhombic
_symmetry_space_group_name_Hall '-P 2ac 2ab'
_symmetry_space_group_name_H-M 'P b c a'
_atom_sites_solution_hydrogens geom
_atom_sites_solution_primary direct
_atom_sites_solution_secondary difmap
_cell_angle_alpha 90.00
_cell_angle_beta 90.00
_cell_angle_gamma 90.00
_cell_formula_units_Z 8
_cell_length_a 9.2621(6)
_cell_length_b 11.5931(7)
_cell_length_c 34.720(2)
_cell_measurement_reflns_used 8532
_cell_measurement_temperature 180(2)
_cell_measurement_theta_max 23.55
_cell_measurement_theta_min 2.49
_cell_volume 3728.1(4)
_computing_cell_refinement 'SAINT v.7.06a (Bruker, 2003)'
_computing_data_collection 'APEX2 v.1.0-22 (Bruker Nonius, 2004)'
_computing_data_reduction 'SAINT v.7.06a'
_computing_molecular_graphics 'SHELXTL v.6.10'
_computing_publication_material 'SHELXTL v.6.10'
_computing_structure_refinement 'SHELXTL v.6.10'
_computing_structure_solution 'SHELXTL v.6.10 (Sheldrick, 2000)'
_diffrn_ambient_temperature 180(2)
_diffrn_measured_fraction_theta_full 0.998
_diffrn_measured_fraction_theta_max 0.998
_diffrn_measurement_device_type 'Bruker-Nonius X8APEX-II CCD'
_diffrn_measurement_method 'thin-slice \w and \f scans'
_diffrn_radiation_monochromator graphite
_diffrn_radiation_source 'fine-focus sealed tube'
_diffrn_radiation_type MoK\a
_diffrn_radiation_wavelength 0.71073
_diffrn_reflns_av_R_equivalents 0.0422
_diffrn_reflns_av_sigmaI/netI 0.0240
_diffrn_reflns_limit_h_max 11
_diffrn_reflns_limit_h_min -11
_diffrn_reflns_limit_k_max 13
_diffrn_reflns_limit_k_min -13
_diffrn_reflns_limit_l_max 41
_diffrn_reflns_limit_l_min -39
_diffrn_reflns_number 37128
_diffrn_reflns_theta_full 25.03
_diffrn_reflns_theta_max 25.03
_diffrn_reflns_theta_min 3.51
_diffrn_standards_number 0
_exptl_absorpt_coefficient_mu 0.088
_exptl_absorpt_correction_T_max 0.991
_exptl_absorpt_correction_T_min 0.898
_exptl_absorpt_correction_type multi-scan
_exptl_absorpt_process_details
;
SADABS v.2.10 (Sheldrick, 2003)
Ratio of minimum to maximum apparent transmission: 0.906444
;
_exptl_crystal_colour colourless
_exptl_crystal_density_diffrn 1.270
_exptl_crystal_density_method 'not measured'
_exptl_crystal_description block
_exptl_crystal_F_000 1520
_exptl_crystal_size_max 0.20
_exptl_crystal_size_mid 0.20
_exptl_crystal_size_min 0.10
_refine_diff_density_max 0.316
_refine_diff_density_min -0.439
_refine_diff_density_rms 0.035
_refine_ls_extinction_method none
_refine_ls_goodness_of_fit_ref 1.048
_refine_ls_hydrogen_treatment constr
_refine_ls_matrix_type full
_refine_ls_number_parameters 235
_refine_ls_number_reflns 3280
_refine_ls_number_restraints 0
_refine_ls_restrained_S_all 1.048
_refine_ls_R_factor_all 0.0572
_refine_ls_R_factor_gt 0.0377
_refine_ls_shift/su_max 0.001
_refine_ls_shift/su_mean 0.000
_refine_ls_structure_factor_coef Fsqd
_refine_ls_weighting_details 'calc w=1/[\s^2^(Fo^2^)+(0.0516P)^2^+1.1313P] where P=(Fo^2^+2Fc^2^)/3'
_refine_ls_weighting_scheme calc
_refine_ls_wR_factor_gt 0.0965
_refine_ls_wR_factor_ref 0.1060
_reflns_number_gt 2450
_reflns_number_total 3280
_reflns_threshold_expression I>2\s(I)
_cod_data_source_file B810660F.txt
_cod_data_source_block 1b
_cod_depositor_comments
;
 Replaced the incorrect bibliographical reference to the original
 publication with a proper one.

 Antanas Vaitkus,
 2019-09-18
;
_cod_database_code 7200219

loop_
_symmetry_equiv_pos_as_xyz
'x, y, z'
'-x+1/2, -y, z+1/2'
'-x, y+1/2, -z+1/2'
'x+1/2, -y+1/2, -z'
'-x, -y, -z'
'x-1/2, y, -z-1/2'
'x, -y-1/2, z-1/2'
'-x-1/2, y-1/2, z'

loop_
_atom_site_label
_atom_site_type_symbol
_atom_site_fract_x
_atom_site_fract_y
_atom_site_fract_z
_atom_site_U_iso_or_equiv
_atom_site_adp_type
_atom_site_occupancy
_atom_site_symmetry_multiplicity
_atom_site_calc_flag
_atom_site_refinement_flags
_atom_site_disorder_assembly
_atom_site_disorder_group
O11 O 0.62430(14) 0.71555(10) 0.52862(3) 0.0415(3) Uani 1 1 d . . .
O12 O 0.70126(15) 0.88532(11) 0.50677(4) 0.0515(4) Uani 1 1 d . . .
C11 C 0.65070(16) 0.86692(13) 0.57368(5) 0.0263(4) Uani 1 1 d . . .
C12 C 0.66633(18) 0.98394(14) 0.58139(5) 0.0339(4) Uani 1 1 d . . .
H12 H 0.6824 1.0367 0.5609 0.041 Uiso 1 1 calc R . .
C13 C 0.6584(2) 1.02352(15) 0.61890(6) 0.0410(5) Uani 1 1 d . . .
H13 H 0.6675 1.1037 0.6239 0.049 Uiso 1 1 calc R . .
C14 C 0.63763(19) 0.94803(16) 0.64914(5) 0.0407(5) Uani 1 1 d . . .
H14 H 0.6338 0.9760 0.6748 0.049 Uiso 1 1 calc R . .
C15 C 0.62248(18) 0.83151(15) 0.64176(5) 0.0363(4) Uani 1 1 d . . .
H15 H 0.6085 0.7788 0.6624 0.044 Uiso 1 1 calc R . .
C16 C 0.62773(16) 0.79184(14) 0.60411(5) 0.0295(4) Uani 1 1 d . . .
H16 H 0.6154 0.7119 0.5991 0.035 Uiso 1 1 calc R . .
C17 C 0.66015(17) 0.82169(14) 0.53297(5) 0.0314(4) Uani 1 1 d . . .
O21 O 0.60186(13) 0.49417(10) 0.32203(3) 0.0390(3) Uani 1 1 d . . .
O22 O 0.74375(16) 0.35852(11) 0.34651(4) 0.0497(4) Uani 1 1 d . . .
C21 C 0.64306(17) 0.32735(14) 0.28433(5) 0.0305(4) Uani 1 1 d . . .
C22 C 0.56765(18) 0.37365(14) 0.25345(5) 0.0348(4) Uani 1 1 d . . .
H22 H 0.5294 0.4495 0.2551 0.042 Uiso 1 1 calc R . .
C23 C 0.5480(2) 0.30976(16) 0.22030(5) 0.0435(5) Uani 1 1 d . . .
H23 H 0.4963 0.3417 0.1992 0.052 Uiso 1 1 calc R . .
C24 C 0.6037(2) 0.19944(17) 0.21782(6) 0.0478(5) Uani 1 1 d . . .
H24 H 0.5906 0.1556 0.1950 0.057 Uiso 1 1 calc R . .
C25 C 0.6782(2) 0.15276(16) 0.24849(6) 0.0481(5) Uani 1 1 d . . .
H25 H 0.7156 0.0766 0.2468 0.058 Uiso 1 1 calc R . .
C26 C 0.69835(19) 0.21636(15) 0.28154(5) 0.0391(4) Uani 1 1 d . . .
H26 H 0.7503 0.1841 0.3025 0.047 Uiso 1 1 calc R . .
C27 C 0.66772(18) 0.39431(14) 0.32042(5) 0.0317(4) Uani 1 1 d . . .
N31 N 0.62860(13) 0.58570(10) 0.38926(4) 0.0256(3) Uani 1 1 d . . .
H31C H 0.6277 0.5610 0.3638 0.031 Uiso 1 1 calc R . .
N32 N 0.63070(14) 0.65198(11) 0.45826(4) 0.0296(3) Uani 1 1 d . . .
H32C H 0.6313 0.6765 0.4838 0.036 Uiso 1 1 calc R . .
C31 C 0.57085(19) 0.49412(13) 0.41433(5) 0.0321(4) Uani 1 1 d . . .
H31B H 0.6357 0.4263 0.4136 0.038 Uiso 1 1 calc R . .
H31A H 0.4746 0.4699 0.4049 0.038 Uiso 1 1 calc R . .
C32 C 0.55844(18) 0.53818(14) 0.45563(5) 0.0313(4) Uani 1 1 d . . .
H32B H 0.4555 0.5457 0.4629 0.038 Uiso 1 1 calc R . .
H32A H 0.6048 0.4830 0.4735 0.038 Uiso 1 1 calc R . .
C33 C 0.78171(17) 0.64106(15) 0.44420(5) 0.0338(4) Uani 1 1 d . . .
H33B H 0.8320 0.5787 0.4583 0.041 Uiso 1 1 calc R . .
H33A H 0.8346 0.7141 0.4486 0.041 Uiso 1 1 calc R . .
C34 C 0.77770(16) 0.61320(14) 0.40100(5) 0.0313(4) Uani 1 1 d . . .
H34B H 0.8133 0.6802 0.3861 0.038 Uiso 1 1 calc R . .
H34A H 0.8415 0.5467 0.3955 0.038 Uiso 1 1 calc R . .
C35 C 0.55176(18) 0.73737(14) 0.43428(5) 0.0323(4) Uani 1 1 d . . .
H35B H 0.6050 0.8114 0.4338 0.039 Uiso 1 1 calc R . .
H35A H 0.4547 0.7515 0.4453 0.039 Uiso 1 1 calc R . .
C36 C 0.53792(17) 0.68955(13) 0.39334(4) 0.0292(4) Uani 1 1 d . . .
H36B H 0.4359 0.6699 0.3880 0.035 Uiso 1 1 calc R . .
H36A H 0.5689 0.7487 0.3745 0.035 Uiso 1 1 calc R . .

loop_
_atom_site_aniso_label
_atom_site_aniso_U_11
_atom_site_aniso_U_22
_atom_site_aniso_U_33
_atom_site_aniso_U_23
_atom_site_aniso_U_13
_atom_site_aniso_U_12
O11 0.0581(8) 0.0348(7) 0.0316(7) -0.0080(5) -0.0006(6) -0.0029(6)
O12 0.0607(9) 0.0578(8) 0.0358(7) 0.0005(7) 0.0097(6) -0.0196(7)
C11 0.0176(8) 0.0295(8) 0.0319(9) -0.0019(7) -0.0016(7) 0.0006(6)
C12 0.0284(9) 0.0296(9) 0.0437(11) 0.0013(8) 0.0017(8) -0.0001(7)
C13 0.0384(10) 0.0305(9) 0.0540(12) -0.0130(9) -0.0010(9) -0.0005(8)
C14 0.0361(10) 0.0508(11) 0.0351(10) -0.0153(9) -0.0032(8) 0.0017(8)
C15 0.0332(10) 0.0433(10) 0.0322(10) 0.0007(8) -0.0013(7) -0.0011(8)
C16 0.0249(9) 0.0288(8) 0.0348(10) -0.0031(7) -0.0035(7) -0.0015(7)
C17 0.0224(8) 0.0393(10) 0.0326(10) -0.0023(8) -0.0019(7) 0.0001(7)
O21 0.0517(8) 0.0333(6) 0.0321(7) -0.0002(5) -0.0057(6) 0.0134(6)
O22 0.0656(9) 0.0489(8) 0.0346(7) -0.0021(6) -0.0128(7) 0.0242(7)
C21 0.0296(9) 0.0306(8) 0.0314(9) 0.0011(7) 0.0034(7) -0.0016(7)
C22 0.0361(9) 0.0347(9) 0.0337(10) -0.0001(8) -0.0007(8) -0.0008(7)
C23 0.0426(11) 0.0529(12) 0.0350(11) -0.0012(9) -0.0054(8) -0.0088(9)
C24 0.0446(11) 0.0514(12) 0.0474(12) -0.0194(10) 0.0020(9) -0.0118(9)
C25 0.0478(11) 0.0362(10) 0.0603(13) -0.0130(10) 0.0033(10) -0.0002(9)
C26 0.0407(11) 0.0350(9) 0.0417(11) -0.0003(8) 0.0005(8) 0.0037(8)
C27 0.0346(9) 0.0321(9) 0.0286(9) 0.0049(7) 0.0018(8) 0.0045(7)
N31 0.0272(7) 0.0298(7) 0.0198(7) 0.0003(6) 0.0027(5) -0.0009(5)
N32 0.0303(8) 0.0357(7) 0.0229(7) -0.0041(6) -0.0007(6) 0.0038(6)
C31 0.0387(10) 0.0259(8) 0.0316(9) 0.0034(7) 0.0043(7) -0.0046(7)
C32 0.0318(9) 0.0339(9) 0.0283(9) 0.0058(7) 0.0044(7) -0.0010(7)
C33 0.0245(9) 0.0403(9) 0.0367(10) -0.0021(8) -0.0019(7) 0.0004(7)
C34 0.0224(8) 0.0391(9) 0.0323(9) 0.0011(7) 0.0030(7) 0.0002(7)
C35 0.0325(9) 0.0290(8) 0.0354(10) -0.0005(7) 0.0008(7) 0.0054(7)
C36 0.0260(9) 0.0306(8) 0.0309(9) 0.0046(7) -0.0002(7) 0.0023(7)

loop_
_atom_type_symbol
_atom_type_description
_atom_type_scat_dispersion_real
_atom_type_scat_dispersion_imag
_atom_type_scat_source
C C 0.0033 0.0016 'International Tables Vol C Tables 4.2.6.8 and 6.1.1.4'
H H 0.0000 0.0000 'International Tables Vol C Tables 4.2.6.8 and 6.1.1.4'
N N 0.0061 0.0033 'International Tables Vol C Tables 4.2.6.8 and 6.1.1.4'
O O 0.0106 0.0060 'International Tables Vol C Tables 4.2.6.8 and 6.1.1.4'

loop_
_geom_angle_atom_site_label_1
_geom_angle_atom_site_label_2
_geom_angle_atom_site_label_3
_geom_angle
_geom_angle_site_symmetry_1
_geom_angle_site_symmetry_3
_geom_angle_publ_flag
C16 C11 C12 118.84(15) . . ?
C16 C11 C17 120.30(14) . . ?
C12 C11 C17 120.86(15) . . ?
C13 C12 C11 119.97(16) . . ?
C13 C12 H12 120.0 . . ?
C11 C12 H12 120.0 . . ?
C14 C13 C12 120.89(16) . . ?
C14 C13 H13 119.6 . . ?
C12 C13 H13 119.6 . . ?
C13 C14 C15 119.53(17) . . ?
C13 C14 H14 120.2 . . ?
C15 C14 H14 120.2 . . ?
C14 C15 C16 119.69(17) . . ?
C14 C15 H15 120.2 . . ?
C16 C15 H15 120.2 . . ?
C11 C16 C15 121.06(15) . . ?
C11 C16 H16 119.5 . . ?
C15 C16 H16 119.5 . . ?
O12 C17 O11 124.55(16) . . ?
O12 C17 C11 120.09(15) . . ?
O11 C17 C11 115.35(15) . . ?
C22 C21 C26 119.37(16) . . ?
C22 C21 C27 121.66(14) . . ?
C26 C21 C27 118.97(15) . . ?
C23 C22 C21 120.18(16) . . ?
C23 C22 H22 119.9 . . ?
C21 C22 H22 119.9 . . ?
C22 C23 C24 119.96(18) . . ?
C22 C23 H23 120.0 . . ?
C24 C23 H23 120.0 . . ?
C25 C24 C23 120.12(17) . . ?
C25 C24 H24 119.9 . . ?
C23 C24 H24 119.9 . . ?
C26 C25 C24 120.08(17) . . ?
C26 C25 H25 120.0 . . ?
C24 C25 H25 120.0 . . ?
C25 C26 C21 120.29(17) . . ?
C25 C26 H26 119.9 . . ?
C21 C26 H26 119.9 . . ?
O22 C27 O21 122.55(16) . . ?
O22 C27 C21 122.35(15) . . ?
O21 C27 C21 115.10(14) . . ?
C31 N31 C34 109.42(12) . . ?
C31 N31 C36 108.95(12) . . ?
C34 N31 C36 109.29(12) . . ?
C31 N31 H31C 109.7 . . ?
C34 N31 H31C 109.7 . . ?
C36 N31 H31C 109.7 . . ?
C32 N32 C35 109.67(12) . . ?
C32 N32 C33 109.20(12) . . ?
C35 N32 C33 109.62(13) . . ?
C32 N32 H32C 109.4 . . ?
C35 N32 H32C 109.4 . . ?
C33 N32 H32C 109.4 . . ?
N31 C31 C32 109.94(12) . . ?
N31 C31 H31B 109.7 . . ?
C32 C31 H31B 109.7 . . ?
N31 C31 H31A 109.7 . . ?
C32 C31 H31A 109.7 . . ?
H31B C31 H31A 108.2 . . ?
N32 C32 C31 108.75(12) . . ?
N32 C32 H32B 109.9 . . ?
C31 C32 H32B 109.9 . . ?
N32 C32 H32A 109.9 . . ?
C31 C32 H32A 109.9 . . ?
H32B C32 H32A 108.3 . . ?
N32 C33 C34 108.41(13) . . ?
N32 C33 H33B 110.0 . . ?
C34 C33 H33B 110.0 . . ?
N32 C33 H33A 110.0 . . ?
C34 C33 H33A 110.0 . . ?
H33B C33 H33A 108.4 . . ?
N31 C34 C33 109.77(12) . . ?
N31 C34 H34B 109.7 . . ?
C33 C34 H34B 109.7 . . ?
N31 C34 H34A 109.7 . . ?
C33 C34 H34A 109.7 . . ?
H34B C34 H34A 108.2 . . ?
N32 C35 C36 108.66(12) . . ?
N32 C35 H35B 110.0 . . ?
C36 C35 H35B 110.0 . . ?
N32 C35 H35A 110.0 . . ?
C36 C35 H35A 110.0 . . ?
H35B C35 H35A 108.3 . . ?
N31 C36 C35 109.70(12) . . ?
N31 C36 H36B 109.7 . . ?
C35 C36 H36B 109.7 . . ?
N31 C36 H36A 109.7 . . ?
C35 C36 H36A 109.7 . . ?
H36B C36 H36A 108.2 . . ?

loop_
_geom_bond_atom_site_label_1
_geom_bond_atom_site_label_2
_geom_bond_distance
_geom_bond_site_symmetry_2
_geom_bond_publ_flag
O11 C17 1.283(2) . ?
O12 C17 1.232(2) . ?
C11 C16 1.385(2) . ?
C11 C12 1.390(2) . ?
C11 C17 1.510(2) . ?
C12 C13 1.383(2) . ?
C12 H12 0.950 . ?
C13 C14 1.380(3) . ?
C13 H13 0.950 . ?
C14 C15 1.382(3) . ?
C14 H14 0.950 . ?
C15 C16 1.387(2) . ?
C15 H15 0.950 . ?
C16 H16 0.950 . ?
O21 C27 1.3098(19) . ?
O22 C27 1.220(2) . ?
C21 C22 1.387(2) . ?
C21 C26 1.388(2) . ?
C21 C27 1.492(2) . ?
C22 C23 1.381(2) . ?
C22 H22 0.950 . ?
C23 C24 1.382(3) . ?
C23 H23 0.950 . ?
C24 C25 1.379(3) . ?
C24 H24 0.950 . ?
C25 C26 1.377(3) . ?
C25 H25 0.950 . ?
C26 H26 0.950 . ?
N31 C31 1.4733(19) . ?
N31 C34 1.475(2) . ?
N31 C36 1.4747(19) . ?
N31 H31C 0.930 . ?
N32 C32 1.482(2) . ?
N32 C35 1.486(2) . ?
N32 C33 1.487(2) . ?
N32 H32C 0.930 . ?
C31 C32 1.527(2) . ?
C31 H31B 0.990 . ?
C31 H31A 0.990 . ?
C32 H32B 0.990 . ?
C32 H32A 0.990 . ?
C33 C34 1.535(2) . ?
C33 H33B 0.990 . ?
C33 H33A 0.990 . ?
C34 H34B 0.990 . ?
C34 H34A 0.990 . ?
C35 C36 1.531(2) . ?
C35 H35B 0.990 . ?
C35 H35A 0.990 . ?
C36 H36B 0.990 . ?
C36 H36A 0.990 . ?

loop_
_geom_hbond_atom_site_label_D
_geom_hbond_atom_site_label_H
_geom_hbond_atom_site_label_A
_geom_hbond_distance_DH
_geom_hbond_distance_HA
_geom_hbond_distance_DA
_geom_hbond_angle_DHA
_geom_hbond_site_symmetry_A
N31 H31C O21 0.93 1.66 2.5762(17) 167.2 .
N32 H32C O11 0.93 1.62 2.5526(17) 176.9 .

loop_
_geom_torsion_atom_site_label_1
_geom_torsion_atom_site_label_2
_geom_torsion_atom_site_label_3
_geom_torsion_atom_site_label_4
_geom_torsion
_geom_torsion_site_symmetry_1
_geom_torsion_site_symmetry_2
_geom_torsion_site_symmetry_3
_geom_torsion_site_symmetry_4
_geom_torsion_publ_flag
C16 C11 C12 C13 -0.2(2) . . . . ?
C17 C11 C12 C13 -179.50(15) . . . . ?
C11 C12 C13 C14 1.1(3) . . . . ?
C12 C13 C14 C15 -0.9(3) . . . . ?
C13 C14 C15 C16 -0.3(3) . . . . ?
C12 C11 C16 C15 -1.0(2) . . . . ?
C17 C11 C16 C15 178.32(14) . . . . ?
C14 C15 C16 C11 1.2(2) . . . . ?
C16 C11 C17 O12 -169.37(15) . . . . ?
C12 C11 C17 O12 9.9(2) . . . . ?
C16 C11 C17 O11 10.0(2) . . . . ?
C12 C11 C17 O11 -170.67(15) . . . . ?
C26 C21 C22 C23 -0.1(2) . . . . ?
C27 C21 C22 C23 179.32(16) . . . . ?
C21 C22 C23 C24 0.0(3) . . . . ?
C22 C23 C24 C25 0.3(3) . . . . ?
C23 C24 C25 C26 -0.5(3) . . . . ?
C24 C25 C26 C21 0.5(3) . . . . ?
C22 C21 C26 C25 -0.2(3) . . . . ?
C27 C21 C26 C25 -179.56(16) . . . . ?
C22 C21 C27 O22 -173.80(17) . . . . ?
C26 C21 C27 O22 5.6(3) . . . . ?
C22 C21 C27 O21 6.2(2) . . . . ?
C26 C21 C27 O21 -174.45(15) . . . . ?
C34 N31 C31 C32 64.98(16) . . . . ?
C36 N31 C31 C32 -54.44(17) . . . . ?
C35 N32 C32 C31 65.17(16) . . . . ?
C33 N32 C32 C31 -54.97(17) . . . . ?
N31 C31 C32 N32 -9.16(18) . . . . ?
C32 N32 C33 C34 66.16(16) . . . . ?
C35 N32 C33 C34 -54.01(17) . . . . ?
C31 N31 C34 C33 -53.39(16) . . . . ?
C36 N31 C34 C33 65.83(16) . . . . ?
N32 C33 C34 N31 -10.22(18) . . . . ?
C32 N32 C35 C36 -53.96(16) . . . . ?
C33 N32 C35 C36 65.92(16) . . . . ?
C31 N31 C36 C35 65.70(16) . . . . ?
C34 N31 C36 C35 -53.81(16) . . . . ?
N32 C35 C36 N31 -10.06(17) . . . . ?
